data_7016708
loop_
_publ_author_name
'Kruck, Matthias'
'Sauer, D\'esir\'ee C'
'Enders, Markus'
'Wadepohl, Hubert'
'Gade, Lutz H.'

_publ_section_title
;
 Bis(2-pyridylimino)isoindolato iron(ii) and cobalt(ii) complexes:
 Structural chemistry and paramagnetic NMR spectroscopy.
;
_journal_issue 40
_journal_name_full 'Dalton transactions (Cambridge, England : 2003)'
_journal_page_first 10406
_journal_page_last 10415
_journal_paper_doi 10.1039/c1dt10617a
_journal_volume 40
_journal_year 2011
_chemical_absolute_configuration ad
_chemical_formula_sum 'C28 H30 Cl Co N5 O S'
_chemical_formula_weight 579.01
_space_group_IT_number 29
_symmetry_cell_setting orthorhombic
_symmetry_Int_Tables_number 29
_symmetry_space_group_name_Hall 'P 2c -2ac'
_symmetry_space_group_name_H-M 'P c a 21'
_atom_sites_solution_hydrogens geom
_atom_sites_solution_primary dual
_atom_sites_solution_secondary difmap
_audit_block_code ga_ds12
_audit_creation_method SHELXL-97
_cell_angle_alpha 90.00
_cell_angle_beta 90.00
_cell_angle_gamma 90.00
_cell_formula_units_Z 4
_cell_length_a 16.954(9)
_cell_length_b 8.904(5)
_cell_length_c 17.198(8)
_cell_measurement_reflns_used 7635
_cell_measurement_temperature 100(2)
_cell_measurement_theta_max 27.53
_cell_measurement_theta_min 2.29
_cell_volume 2596(2)
_computing_cell_refinement
;
SAINT (Bruker AXS, 1997-2008). Includes estimated systematic errors
of the unit cell constants from Monte Carlo simulations.
;
_computing_data_collection 'SMART-5.631 (Bruker AXS, 2003)'
_computing_data_reduction 'SAINT (Bruker AXS, 1997-2008); SADABS (Bruker AXS, 2008)'
_computing_publication_material 'SHELXL-97 (Sheldrick, 1997)'
_computing_structure_refinement 'SHELXL-97 (Sheldrick, 1997)'
_computing_structure_solution 'SUPERFLIP (Palatinus, 2007-2009)'
_diffrn_ambient_environment 'perfluoro polyether oil'
_diffrn_ambient_temperature 100(2)
_diffrn_detector 'CCD plate'
_diffrn_detector_area_resol_mean 8.19
_diffrn_detector_type CCD-PXL-KAF2
_diffrn_measured_fraction_theta_full 0.998
_diffrn_measured_fraction_theta_max 1.000
_diffrn_measurement_device 'three-circle diffractometer'
_diffrn_measurement_device_type 'Bruker AXS Smart 1000'
_diffrn_measurement_method '\f- and \w-scans'
_diffrn_measurement_specimen_support 'polyimid foil'
_diffrn_radiation_monochromator graphite
_diffrn_radiation_probe x-ray
_diffrn_radiation_type MoK\a
_diffrn_radiation_wavelength 0.71073
_diffrn_reflns_av_R_equivalents 0.0864
_diffrn_reflns_av_sigmaI/netI 0.0574
_diffrn_reflns_limit_h_max 24
_diffrn_reflns_limit_h_min 0
_diffrn_reflns_limit_k_max 12
_diffrn_reflns_limit_k_min 0
_diffrn_reflns_limit_l_max 24
_diffrn_reflns_limit_l_min -24
_diffrn_reflns_number 63380
_diffrn_reflns_theta_full 30.51
_diffrn_reflns_theta_max 30.51
_diffrn_reflns_theta_min 2.29
_diffrn_source 'fine-focus sealed tube'
_exptl_absorpt_coefficient_mu 0.877
_exptl_absorpt_correction_T_max 0.7464
_exptl_absorpt_correction_T_min 0.6923
_exptl_absorpt_correction_type multi-scan
_exptl_absorpt_process_details
;
multi-scan from symmetry-related measurements (Blessing 1995)
SADABS (Sheldrick & Bruker AXS, 2004-2008)
;
_exptl_crystal_colour red
_exptl_crystal_density_diffrn 1.481
_exptl_crystal_density_method 'not measured'
_exptl_crystal_description irregular
_exptl_crystal_F_000 1204
_exptl_crystal_size_max 0.12
_exptl_crystal_size_mid 0.09
_exptl_crystal_size_min 0.06
_refine_diff_density_max 0.495
_refine_diff_density_min -0.418
_refine_diff_density_rms 0.072
_refine_ls_abs_structure_details 'Flack H D (1983), Acta Cryst. A39, 876-881'
_refine_ls_abs_structure_Flack 0.009(11)
_refine_ls_extinction_method none
_refine_ls_goodness_of_fit_ref 1.037
_refine_ls_hydrogen_treatment constr
_refine_ls_matrix_type full
_refine_ls_number_parameters 336
_refine_ls_number_reflns 7944
_refine_ls_number_restraints 1
_refine_ls_restrained_S_all 1.037
_refine_ls_R_factor_all 0.0571
_refine_ls_R_factor_gt 0.0388
_refine_ls_shift/su_max 0.001
_refine_ls_shift/su_mean 0.000
_refine_ls_structure_factor_coef Fsqd
_refine_ls_weighting_details 'calc w=1/[\s^2^(Fo^2^)+(0.0236P)^2^+0.7692P] where P=(Fo^2^+2Fc^2^)/3'
_refine_ls_weighting_scheme calc
_refine_ls_wR_factor_gt 0.0672
_refine_ls_wR_factor_ref 0.0725
_reflns_number_gt 6622
_reflns_number_total 7944
_reflns_threshold_expression >2sigma(I)
_cod_data_source_file c1dt10617a.txt
_cod_data_source_block complex_3a
_cod_database_code 7016708
_audit_block_refno 1005

loop_
_symmetry_equiv_pos_as_xyz
'x, y, z'
'-x, -y, z+1/2'
'x+1/2, -y, z'
'-x+1/2, y, z+1/2'

loop_
_atom_site_label
_atom_site_type_symbol
_atom_site_fract_x
_atom_site_fract_y
_atom_site_fract_z
_atom_site_U_iso_or_equiv
_atom_site_adp_type
_atom_site_occupancy
_atom_site_symmetry_multiplicity
_atom_site_calc_flag
_atom_site_refinement_flags
Co1 Co 0.604001(16) 0.43175(3) 0.270307(17) 0.01297(6) Uani 1 1 d .
Cl1 Cl 0.71734(3) 0.28463(6) 0.25974(3) 0.01779(11) Uani 1 1 d .
S1 S 0.42741(3) 0.54107(6) 0.30616(3) 0.01478(11) Uani 1 1 d .
O1 O 0.49878(9) 0.45257(19) 0.33400(9) 0.0166(3) Uani 1 1 d .
N1 N 0.60659(11) 0.6006(2) 0.19896(11) 0.0139(4) Uani 1 1 d .
N2 N 0.54393(11) 0.4967(2) 0.08423(11) 0.0153(4) Uani 1 1 d .
N3 N 0.53715(11) 0.3038(2) 0.18524(11) 0.0143(4) Uani 1 1 d .
N4 N 0.67656(10) 0.78679(19) 0.27561(12) 0.0149(4) Uani 1 1 d .
N5 N 0.65645(11) 0.5690(2) 0.35910(11) 0.0138(4) Uani 1 1 d .
C1 C 0.57961(14) 0.6006(3) 0.12282(13) 0.0142(5) Uani 1 1 d .
C2 C 0.59729(13) 0.7483(3) 0.08733(14) 0.0152(5) Uani 1 1 d .
C3 C 0.57960(14) 0.8085(3) 0.01486(14) 0.0193(5) Uani 1 1 d .
H3 H 0.5523 0.7518 -0.0234 0.023 Uiso 1 1 calc R
C4 C 0.60368(15) 0.9558(3) 0.00084(14) 0.0216(5) Uani 1 1 d .
H4 H 0.5929 1.0001 -0.0483 0.026 Uiso 1 1 calc R
C5 C 0.64282(14) 1.0388(3) 0.05678(14) 0.0194(5) Uani 1 1 d .
H5 H 0.6582 1.1390 0.0452 0.023 Uiso 1 1 calc R
C6 C 0.66038(14) 0.9793(3) 0.12978(14) 0.0174(5) Uani 1 1 d .
H6 H 0.6870 1.0365 0.1683 0.021 Uiso 1 1 calc R
C7 C 0.63702(14) 0.8322(3) 0.14322(13) 0.0150(5) Uani 1 1 d .
C8 C 0.64312(14) 0.7371(3) 0.21322(13) 0.0140(4) Uani 1 1 d .
C9 C 0.51937(13) 0.3591(3) 0.11393(13) 0.0145(5) Uani 1 1 d .
C10 C 0.47014(14) 0.2788(3) 0.06279(14) 0.0185(5) Uani 1 1 d .
H10 H 0.4614 0.3146 0.0115 0.022 Uiso 1 1 calc R
C11 C 0.43496(15) 0.1490(3) 0.08741(15) 0.0199(5) Uani 1 1 d .
H11 H 0.3999 0.0969 0.0538 0.024 Uiso 1 1 calc R
C12 C 0.45030(14) 0.0928(3) 0.16132(14) 0.0176(5) Uani 1 1 d .
C13 C 0.40622(15) -0.0428(3) 0.19154(15) 0.0229(5) Uani 1 1 d .
H13A H 0.4305 -0.1352 0.1703 0.028 Uiso 1 1 calc R
H13B H 0.3509 -0.0387 0.1734 0.028 Uiso 1 1 calc R
C14 C 0.40754(13) -0.0494(3) 0.28007(16) 0.0206(5) Uani 1 1 d .
H14A H 0.3779 0.0364 0.3021 0.025 Uiso 1 1 calc R
H14B H 0.3828 -0.1437 0.2985 0.025 Uiso 1 1 calc R
C15 C 0.49354(13) -0.0429(3) 0.30548(15) 0.0186(5) Uani 1 1 d .
H15A H 0.5238 -0.1229 0.2789 0.022 Uiso 1 1 calc R
H15B H 0.4971 -0.0602 0.3622 0.022 Uiso 1 1 calc R
C16 C 0.52905(14) 0.1107(3) 0.28554(12) 0.0173(5) Uani 1 1 d .
H16A H 0.5130 0.1838 0.3259 0.021 Uiso 1 1 calc R
H16B H 0.5873 0.1027 0.2871 0.021 Uiso 1 1 calc R
C17 C 0.50494(13) 0.1701(3) 0.20741(14) 0.0148(5) Uani 1 1 d .
C18 C 0.68174(14) 0.7110(3) 0.34619(13) 0.0147(5) Uani 1 1 d .
C19 C 0.71699(14) 0.7956(3) 0.40560(13) 0.0175(5) Uani 1 1 d .
H19 H 0.7332 0.8961 0.3962 0.021 Uiso 1 1 calc R
C20 C 0.72786(14) 0.7315(3) 0.47756(14) 0.0195(5) Uani 1 1 d .
H20 H 0.7518 0.7879 0.5181 0.023 Uiso 1 1 calc R
C21 C 0.70389(13) 0.5845(3) 0.49112(13) 0.0166(5) Uani 1 1 d .
C22 C 0.71814(16) 0.5123(3) 0.56977(14) 0.0227(5) Uani 1 1 d .
H22A H 0.7107 0.5889 0.6109 0.027 Uiso 1 1 calc R
H22B H 0.7735 0.4774 0.5724 0.027 Uiso 1 1 calc R
C23 C 0.66362(15) 0.3801(3) 0.58603(15) 0.0227(5) Uani 1 1 d .
H23A H 0.6821 0.3251 0.6326 0.027 Uiso 1 1 calc R
H23B H 0.6095 0.4168 0.5962 0.027 Uiso 1 1 calc R
C24 C 0.66335(16) 0.2756(3) 0.51597(14) 0.0227(5) Uani 1 1 d .
H24A H 0.6304 0.1866 0.5275 0.027 Uiso 1 1 calc R
H24B H 0.7178 0.2405 0.5056 0.027 Uiso 1 1 calc R
C25 C 0.63131(15) 0.3549(3) 0.44402(14) 0.0172(5) Uani 1 1 d .
H25A H 0.6417 0.2915 0.3979 0.021 Uiso 1 1 calc R
H25B H 0.5734 0.3656 0.4493 0.021 Uiso 1 1 calc R
C26 C 0.66692(14) 0.5080(3) 0.43077(13) 0.0156(5) Uani 1 1 d .
C27 C 0.37958(16) 0.5975(3) 0.39352(14) 0.0249(6) Uani 1 1 d .
H27A H 0.3724 0.5099 0.4273 0.037 Uiso 1 1 calc R
H27B H 0.3280 0.6409 0.3811 0.037 Uiso 1 1 calc R
H27C H 0.4120 0.6725 0.4203 0.037 Uiso 1 1 calc R
C28 C 0.35677(13) 0.4071(3) 0.2743(2) 0.0262(5) Uani 1 1 d .
H28A H 0.3764 0.3565 0.2275 0.039 Uiso 1 1 calc R
H28B H 0.3070 0.4581 0.2623 0.039 Uiso 1 1 calc R
H28C H 0.3480 0.3328 0.3154 0.039 Uiso 1 1 calc R

loop_
_atom_site_aniso_label
_atom_site_aniso_U_11
_atom_site_aniso_U_22
_atom_site_aniso_U_33
_atom_site_aniso_U_23
_atom_site_aniso_U_13
_atom_site_aniso_U_12
Co1 0.01169(13) 0.01467(12) 0.01253(12) -0.00026(14) 0.00071(13) -0.00107(12)
Cl1 0.0137(2) 0.0181(3) 0.0216(3) -0.0039(2) 0.0004(2) 0.0001(2)
S1 0.0141(3) 0.0160(3) 0.0142(2) 0.0011(2) 0.0010(2) 0.0006(2)
O1 0.0118(8) 0.0233(9) 0.0148(7) 0.0013(7) 0.0000(6) 0.0005(7)
N1 0.0139(9) 0.0145(9) 0.0133(9) -0.0028(7) 0.0010(8) -0.0018(8)
N2 0.0126(9) 0.0178(10) 0.0155(9) -0.0002(8) -0.0003(8) -0.0003(8)
N3 0.0132(9) 0.0158(10) 0.0139(9) -0.0013(8) 0.0011(7) 0.0002(8)
N4 0.0140(8) 0.0163(8) 0.0142(9) -0.0020(9) 0.0012(8) -0.0014(7)
N5 0.0125(9) 0.0161(10) 0.0127(9) -0.0013(8) 0.0023(7) -0.0004(8)
C1 0.0112(10) 0.0180(12) 0.0133(10) 0.0003(9) 0.0026(8) 0.0022(9)
C2 0.0128(11) 0.0182(12) 0.0146(10) 0.0003(9) 0.0019(9) 0.0011(9)
C3 0.0153(11) 0.0234(13) 0.0192(12) 0.0009(10) 0.0007(10) 0.0006(10)
C4 0.0190(12) 0.0242(13) 0.0216(12) 0.0088(10) -0.0003(10) 0.0045(11)
C5 0.0172(12) 0.0176(12) 0.0235(13) 0.0040(9) 0.0057(10) 0.0014(10)
C6 0.0165(12) 0.0170(12) 0.0186(11) 0.0000(9) 0.0029(9) 0.0002(10)
C7 0.0120(11) 0.0186(12) 0.0145(11) -0.0009(9) 0.0024(9) 0.0018(9)
C8 0.0130(11) 0.0146(11) 0.0143(11) -0.0017(8) 0.0044(9) 0.0009(9)
C9 0.0124(11) 0.0169(11) 0.0141(11) -0.0019(9) 0.0007(9) 0.0014(9)
C10 0.0200(12) 0.0206(12) 0.0151(11) -0.0027(10) -0.0033(9) -0.0014(10)
C11 0.0184(12) 0.0192(12) 0.0222(12) -0.0066(10) -0.0059(10) 0.0002(10)
C12 0.0146(12) 0.0151(12) 0.0231(12) -0.0038(9) 0.0004(9) -0.0013(9)
C13 0.0205(13) 0.0187(13) 0.0296(14) -0.0013(10) -0.0019(10) -0.0048(10)
C14 0.0163(11) 0.0155(11) 0.0299(15) 0.0019(10) 0.0029(10) -0.0038(8)
C15 0.0166(11) 0.0161(11) 0.0232(12) 0.0013(10) 0.0028(10) -0.0006(9)
C16 0.0172(11) 0.0192(11) 0.0155(13) 0.0011(8) 0.0004(8) -0.0017(9)
C17 0.0111(11) 0.0156(12) 0.0176(11) -0.0030(9) 0.0021(9) 0.0006(9)
C18 0.0127(11) 0.0174(11) 0.0141(11) -0.0036(9) 0.0023(9) 0.0014(9)
C19 0.0184(12) 0.0163(12) 0.0177(11) -0.0035(9) 0.0007(9) -0.0042(10)
C20 0.0153(12) 0.0269(13) 0.0165(12) -0.0059(10) 0.0005(9) -0.0044(10)
C21 0.0116(11) 0.0254(13) 0.0127(11) -0.0007(9) -0.0006(8) -0.0020(10)
C22 0.0207(13) 0.0321(14) 0.0154(12) 0.0021(10) -0.0048(10) -0.0076(11)
C23 0.0239(13) 0.0294(14) 0.0150(11) 0.0055(10) -0.0046(10) -0.0053(11)
C24 0.0243(14) 0.0229(13) 0.0210(13) 0.0040(10) -0.0045(11) -0.0018(11)
C25 0.0201(12) 0.0184(12) 0.0132(11) 0.0033(9) -0.0024(9) -0.0043(10)
C26 0.0128(11) 0.0194(12) 0.0144(11) -0.0024(9) 0.0012(9) 0.0014(10)
C27 0.0238(14) 0.0340(15) 0.0170(12) -0.0032(10) 0.0032(10) 0.0086(12)
C28 0.0142(10) 0.0243(12) 0.0400(15) -0.0065(14) -0.0059(13) 0.0007(9)

loop_
_atom_type_symbol
_atom_type_description
_atom_type_scat_dispersion_real
_atom_type_scat_dispersion_imag
_atom_type_scat_source
C C 0.0033 0.0016 'International Tables Vol C Tables 4.2.6.8 and 6.1.1.4'
H H 0.0000 0.0000 'International Tables Vol C Tables 4.2.6.8 and 6.1.1.4'
N N 0.0061 0.0033 'International Tables Vol C Tables 4.2.6.8 and 6.1.1.4'
O O 0.0106 0.0060 'International Tables Vol C Tables 4.2.6.8 and 6.1.1.4'
Co Co 0.3494 0.9721 'International Tables Vol C Tables 4.2.6.8 and 6.1.1.4'
S S 0.1246 0.1234 'International Tables Vol C Tables 4.2.6.8 and 6.1.1.4'
Cl Cl 0.1484 0.1585 'International Tables Vol C Tables 4.2.6.8 and 6.1.1.4'

loop_
_geom_angle_atom_site_label_1
_geom_angle_atom_site_label_2
_geom_angle_atom_site_label_3
_geom_angle
N1 Co1 O1 106.28(8)
N1 Co1 N5 89.97(8)
O1 Co1 N5 86.02(7)
N1 Co1 N3 89.55(8)
O1 Co1 N3 87.39(7)
N5 Co1 N3 172.98(7)
N1 Co1 Cl1 111.54(6)
O1 Co1 Cl1 142.13(5)
N5 Co1 Cl1 91.94(6)
N3 Co1 Cl1 94.75(6)
O1 S1 C28 106.58(11)
O1 S1 C27 104.05(11)
C28 S1 C27 98.22(14)
S1 O1 Co1 123.83(10)
C8 N1 C1 108.33(19)
C8 N1 Co1 125.27(16)
C1 N1 Co1 126.10(15)
C1 N2 C9 125.7(2)
C9 N3 C17 118.7(2)
C9 N3 Co1 122.35(16)
C17 N3 Co1 118.56(16)
C8 N4 C18 125.9(2)
C18 N5 C26 118.7(2)
C18 N5 Co1 123.08(15)
C26 N5 Co1 118.14(16)
N2 C1 N1 129.8(2)
N2 C1 C2 121.3(2)
N1 C1 C2 108.81(19)
C3 C2 C7 121.1(2)
C3 C2 C1 132.0(2)
C7 C2 C1 106.9(2)
C2 C3 C4 117.0(2)
C2 C3 H3 121.5
C4 C3 H3 121.5
C5 C4 C3 121.5(2)
C5 C4 H4 119.2
C3 C4 H4 119.2
C4 C5 C6 121.7(2)
C4 C5 H5 119.2
C6 C5 H5 119.2
C7 C6 C5 116.6(2)
C7 C6 H6 121.7
C5 C6 H6 121.7
C6 C7 C2 122.0(2)
C6 C7 C8 131.1(2)
C2 C7 C8 106.8(2)
N4 C8 N1 130.1(2)
N4 C8 C7 120.8(2)
N1 C8 C7 109.1(2)
N3 C9 N2 125.8(2)
N3 C9 C10 120.9(2)
N2 C9 C10 113.3(2)
C11 C10 C9 119.6(2)
C11 C10 H10 120.2
C9 C10 H10 120.2
C10 C11 C12 120.3(2)
C10 C11 H11 119.8
C12 C11 H11 119.8
C11 C12 C17 117.7(2)
C11 C12 C13 120.6(2)
C17 C12 C13 121.7(2)
C12 C13 C14 111.52(19)
C12 C13 H13A 109.3
C14 C13 H13A 109.3
C12 C13 H13B 109.3
C14 C13 H13B 109.3
H13A C13 H13B 108.0
C15 C14 C13 107.4(2)
C15 C14 H14A 110.2
C13 C14 H14A 110.2
C15 C14 H14B 110.2
C13 C14 H14B 110.2
H14A C14 H14B 108.5
C14 C15 C16 110.23(19)
C14 C15 H15A 109.6
C16 C15 H15A 109.6
C14 C15 H15B 109.6
C16 C15 H15B 109.6
H15A C15 H15B 108.1
C17 C16 C15 114.06(19)
C17 C16 H16A 108.7
C15 C16 H16A 108.7
C17 C16 H16B 108.7
C15 C16 H16B 108.7
H16A C16 H16B 107.6
N3 C17 C12 122.4(2)
N3 C17 C16 116.7(2)
C12 C17 C16 120.9(2)
N5 C18 N4 125.2(2)
N5 C18 C19 121.1(2)
N4 C18 C19 113.7(2)
C20 C19 C18 119.3(2)
C20 C19 H19 120.3
C18 C19 H19 120.3
C19 C20 C21 120.2(2)
C19 C20 H20 119.9
C21 C20 H20 119.9
C20 C21 C26 117.9(2)
C20 C21 C22 120.1(2)
C26 C21 C22 122.0(2)
C21 C22 C23 113.3(2)
C21 C22 H22A 108.9
C23 C22 H22A 108.9
C21 C22 H22B 108.9
C23 C22 H22B 108.9
H22A C22 H22B 107.7
C24 C23 C22 109.2(2)
C24 C23 H23A 109.8
C22 C23 H23A 109.8
C24 C23 H23B 109.8
C22 C23 H23B 109.8
H23A C23 H23B 108.3
C23 C24 C25 111.1(2)
C23 C24 H24A 109.4
C25 C24 H24A 109.4
C23 C24 H24B 109.4
C25 C24 H24B 109.4
H24A C24 H24B 108.0
C26 C25 C24 113.5(2)
C26 C25 H25A 108.9
C24 C25 H25A 108.9
C26 C25 H25B 108.9
C24 C25 H25B 108.9
H25A C25 H25B 107.7
N5 C26 C21 122.7(2)
N5 C26 C25 116.5(2)
C21 C26 C25 120.7(2)
S1 C27 H27A 109.5
S1 C27 H27B 109.5
H27A C27 H27B 109.5
S1 C27 H27C 109.5
H27A C27 H27C 109.5
H27B C27 H27C 109.5
S1 C28 H28A 109.5
S1 C28 H28B 109.5
H28A C28 H28B 109.5
S1 C28 H28C 109.5
H28A C28 H28C 109.5
H28B C28 H28C 109.5

loop_
_geom_bond_atom_site_label_1
_geom_bond_atom_site_label_2
_geom_bond_distance
Co1 N1 1.941(2)
Co1 O1 2.1015(18)
Co1 N5 2.148(2)
Co1 N3 2.173(2)
Co1 Cl1 2.3327(11)
S1 O1 1.5213(18)
S1 C28 1.777(2)
S1 C27 1.780(3)
N1 C8 1.386(3)
N1 C1 1.387(3)
N2 C1 1.289(3)
N2 C9 1.391(3)
N3 C9 1.355(3)
N3 C17 1.364(3)
N4 C8 1.292(3)
N4 C18 1.392(3)
N5 C18 1.354(3)
N5 C26 1.359(3)
C1 C2 1.481(3)
C2 C3 1.389(3)
C2 C7 1.391(3)
C3 C4 1.395(4)
C3 H3 0.9500
C4 C5 1.383(3)
C4 H4 0.9500
C5 C6 1.395(3)
C5 H5 0.9500
C6 C7 1.387(3)
C6 H6 0.9500
C7 C8 1.476(3)
C9 C10 1.407(3)
C10 C11 1.368(3)
C10 H10 0.9500
C11 C12 1.390(4)
C11 H11 0.9500
C12 C17 1.400(3)
C12 C13 1.512(3)
C13 C14 1.524(4)
C13 H13A 0.9900
C13 H13B 0.9900
C14 C15 1.523(3)
C14 H14A 0.9900
C14 H14B 0.9900
C15 C16 1.533(3)
C15 H15A 0.9900
C15 H15B 0.9900
C16 C17 1.501(3)
C16 H16A 0.9900
C16 H16B 0.9900
C18 C19 1.403(3)
C19 C20 1.375(3)
C19 H19 0.9500
C20 C21 1.390(4)
C20 H20 0.9500
C21 C26 1.391(3)
C21 C22 1.517(3)
C22 C23 1.523(3)
C22 H22A 0.9900
C22 H22B 0.9900
C23 C24 1.522(4)
C23 H23A 0.9900
C23 H23B 0.9900
C24 C25 1.525(3)
C24 H24A 0.9900
C24 H24B 0.9900
C25 C26 1.508(3)
C25 H25A 0.9900
C25 H25B 0.9900
C27 H27A 0.9800
C27 H27B 0.9800
C27 H27C 0.9800
C28 H28A 0.9800
C28 H28B 0.9800
C28 H28C 0.9800

loop_
_geom_torsion_atom_site_label_1
_geom_torsion_atom_site_label_2
_geom_torsion_atom_site_label_3
_geom_torsion_atom_site_label_4
_geom_torsion
C28 S1 O1 Co1 104.03(15)
C27 S1 O1 Co1 -152.78(13)
N1 Co1 O1 S1 22.19(13)
N5 Co1 O1 S1 111.00(13)
N3 Co1 O1 S1 -66.58(12)
Cl1 Co1 O1 S1 -160.95(7)
O1 Co1 N1 C8 93.51(19)
N5 Co1 N1 C8 7.66(19)
N3 Co1 N1 C8 -179.34(18)
Cl1 Co1 N1 C8 -84.41(18)
O1 Co1 N1 C1 -93.47(19)
N5 Co1 N1 C1 -179.32(18)
N3 Co1 N1 C1 -6.33(19)
Cl1 Co1 N1 C1 88.60(18)
N1 Co1 N3 C9 2.72(18)
O1 Co1 N3 C9 109.04(18)
N5 Co1 N3 C9 88.8(6)
Cl1 Co1 N3 C9 -108.86(17)
N1 Co1 N3 C17 -170.17(17)
O1 Co1 N3 C17 -63.85(16)
N5 Co1 N3 C17 -84.1(6)
Cl1 Co1 N3 C17 78.25(16)
N1 Co1 N5 C18 -5.43(19)
O1 Co1 N5 C18 -111.76(18)
N3 Co1 N5 C18 -91.5(6)
Cl1 Co1 N5 C18 106.12(17)
N1 Co1 N5 C26 176.80(17)
O1 Co1 N5 C26 70.48(17)
N3 Co1 N5 C26 90.7(6)
Cl1 Co1 N5 C26 -71.65(16)
C9 N2 C1 N1 4.5(4)
C9 N2 C1 C2 -174.8(2)
C8 N1 C1 N2 178.3(2)
Co1 N1 C1 N2 4.3(4)
C8 N1 C1 C2 -2.3(2)
Co1 N1 C1 C2 -176.31(15)
N2 C1 C2 C3 3.1(4)
N1 C1 C2 C3 -176.4(2)
N2 C1 C2 C7 -178.8(2)
N1 C1 C2 C7 1.8(3)
C7 C2 C3 C4 0.2(3)
C1 C2 C3 C4 178.2(2)
C2 C3 C4 C5 -0.5(4)
C3 C4 C5 C6 0.2(4)
C4 C5 C6 C7 0.4(4)
C5 C6 C7 C2 -0.7(3)
C5 C6 C7 C8 -177.5(2)
C3 C2 C7 C6 0.4(4)
C1 C2 C7 C6 -178.0(2)
C3 C2 C7 C8 177.9(2)
C1 C2 C7 C8 -0.5(2)
C18 N4 C8 N1 -1.6(4)
C18 N4 C8 C7 176.1(2)
C1 N1 C8 N4 179.9(2)
Co1 N1 C8 N4 -6.0(3)
C1 N1 C8 C7 2.0(2)
Co1 N1 C8 C7 176.04(15)
C6 C7 C8 N4 -1.9(4)
C2 C7 C8 N4 -179.0(2)
C6 C7 C8 N1 176.3(2)
C2 C7 C8 N1 -0.8(3)
C17 N3 C9 N2 176.5(2)
Co1 N3 C9 N2 3.6(3)
C17 N3 C9 C10 -1.5(3)
Co1 N3 C9 C10 -174.34(17)
C1 N2 C9 N3 -8.6(4)
C1 N2 C9 C10 169.5(2)
N3 C9 C10 C11 5.0(3)
N2 C9 C10 C11 -173.3(2)
C9 C10 C11 C12 -2.8(4)
C10 C11 C12 C17 -2.6(3)
C10 C11 C12 C13 174.6(2)
C11 C12 C13 C14 -158.2(2)
C17 C12 C13 C14 18.9(3)
C12 C13 C14 C15 -54.6(3)
C13 C14 C15 C16 66.6(2)
C14 C15 C16 C17 -41.2(3)
C9 N3 C17 C12 -4.2(3)
Co1 N3 C17 C12 168.91(17)
C9 N3 C17 C16 177.6(2)
Co1 N3 C17 C16 -9.3(3)
C11 C12 C17 N3 6.3(3)
C13 C12 C17 N3 -170.9(2)
C11 C12 C17 C16 -175.6(2)
C13 C12 C17 C16 7.3(3)
C15 C16 C17 N3 -177.57(19)
C15 C16 C17 C12 4.2(3)
C26 N5 C18 N4 178.6(2)
Co1 N5 C18 N4 0.8(3)
C26 N5 C18 C19 -1.1(3)
Co1 N5 C18 C19 -178.81(17)
C8 N4 C18 N5 4.2(4)
C8 N4 C18 C19 -176.2(2)
N5 C18 C19 C20 1.7(4)
N4 C18 C19 C20 -177.9(2)
C18 C19 C20 C21 -0.2(4)
C19 C20 C21 C26 -1.9(4)
C19 C20 C21 C22 178.1(2)
C20 C21 C22 C23 158.3(2)
C26 C21 C22 C23 -21.7(3)
C21 C22 C23 C24 48.3(3)
C22 C23 C24 C25 -62.3(3)
C23 C24 C25 C26 47.5(3)
C18 N5 C26 C21 -1.2(3)
Co1 N5 C26 C21 176.67(18)
C18 N5 C26 C25 174.8(2)
Co1 N5 C26 C25 -7.4(3)
C20 C21 C26 N5 2.7(3)
C22 C21 C26 N5 -177.4(2)
C20 C21 C26 C25 -173.1(2)
C22 C21 C26 C25 6.8(3)
C24 C25 C26 N5 164.3(2)
C24 C25 C26 C21 -19.7(3)
